data_4038588
loop_
_publ_author_name
'Hwu, Jih Ru'
'Roy, Animesh'
'Panja, Avijit'
'Huang, Wen-Chieh'
'Hu, Yu-Chen'
'Tan, Kui-Thong'
'Lin, Chun-Cheng'
'Hwang, Kuo Chu'
'Hsu, Ming-Hua'
'Tsay, Shwu-Chen'

_publ_section_title
;
 Domino Reaction for the Synthesis of Polysubstituted Pyrroles and
 Lamellarin R.
;
_journal_name_full 'The Journal of organic chemistry'
_journal_paper_doi 10.1021/acs.joc.0c01134
_journal_year 2020
_chemical_formula_sum 'C22 H21 N O5'
_chemical_formula_weight 379.40
_space_group_crystal_system triclinic
_space_group_IT_number 2
_space_group_name_Hall '-P 1'
_space_group_name_H-M_alt 'P -1'
_atom_sites_solution_hydrogens geom
_audit_creation_method SHELXL-2014/6
_cell_angle_alpha 84.8490(10)
_cell_angle_beta 66.3990(10)
_cell_angle_gamma 79.7260(10)
_cell_formula_units_Z 2
_cell_length_a 9.4768(4)
_cell_length_b 10.3802(5)
_cell_length_c 10.6661(5)
_cell_measurement_reflns_used 5442
_cell_measurement_temperature 100(2)
_cell_measurement_theta_max 26.3705
_cell_measurement_theta_min 2.3744
_cell_volume 945.86(8)
_computing_cell_refinement 'SAINT V8.34A (Bruker AXS Inc., 2013)'
_computing_data_collection 'Bruker APEX2'
_computing_data_reduction 'SAINT V8.34A (Bruker AXS Inc., 2013)'
_computing_molecular_graphics 'Bruker SHELXTL'
_computing_publication_material 'Bruker SHELXTL'
_computing_structure_refinement 'SHELXL-2014/6 (Sheldrick, 2014)'
_diffrn_ambient_temperature 100(2)
_diffrn_detector_area_resol_mean 8.3333
_diffrn_measured_fraction_theta_full 0.992
_diffrn_measured_fraction_theta_max 0.988
_diffrn_measurement_device_type 'Bruker APEX-II CCD'
_diffrn_measurement_method '\f and \w scans'
_diffrn_radiation_type MoK\a
_diffrn_radiation_wavelength 0.71073
_diffrn_reflns_av_R_equivalents 0.0247
_diffrn_reflns_av_unetI/netI 0.0261
_diffrn_reflns_Laue_measured_fraction_full 0.992
_diffrn_reflns_Laue_measured_fraction_max 0.988
_diffrn_reflns_limit_h_max 11
_diffrn_reflns_limit_h_min -11
_diffrn_reflns_limit_k_max 12
_diffrn_reflns_limit_k_min -12
_diffrn_reflns_limit_l_max 13
_diffrn_reflns_limit_l_min -13
_diffrn_reflns_number 14439
_diffrn_reflns_point_group_measured_fraction_full 0.992
_diffrn_reflns_point_group_measured_fraction_max 0.988
_diffrn_reflns_theta_full 25.242
_diffrn_reflns_theta_max 26.400
_diffrn_reflns_theta_min 1.994
_exptl_absorpt_coefficient_mu 0.095
_exptl_absorpt_correction_T_max 0.9485
_exptl_absorpt_correction_T_min 0.8972
_exptl_absorpt_correction_type multi-scan
_exptl_absorpt_process_details 'SADABS V2014/4 (Bruker AXS Inc.)'
_exptl_crystal_colour 'Pale Yellow'
_exptl_crystal_density_diffrn 1.332
_exptl_crystal_density_meas ?
_exptl_crystal_density_method 'not measured'
_exptl_crystal_description Tabullar
_exptl_crystal_F_000 400
_exptl_crystal_size_max 0.10
_exptl_crystal_size_mid 0.09
_exptl_crystal_size_min 0.02
_refine_diff_density_max 0.392
_refine_diff_density_min -0.208
_refine_diff_density_rms 0.042
_refine_ls_extinction_method none
_refine_ls_goodness_of_fit_ref 1.042
_refine_ls_hydrogen_treatment constr
_refine_ls_matrix_type full
_refine_ls_number_parameters 285
_refine_ls_number_reflns 3824
_refine_ls_number_restraints 75
_refine_ls_restrained_S_all 1.034
_refine_ls_R_factor_all 0.0530
_refine_ls_R_factor_gt 0.0406
_refine_ls_shift/su_max 0.000
_refine_ls_shift/su_mean 0.000
_refine_ls_structure_factor_coef Fsqd
_refine_ls_weighting_details 'w=1/[\s^2^(Fo^2^)+(0.0444P)^2^+0.4929P] where P=(Fo^2^+2Fc^2^)/3'
_refine_ls_weighting_scheme calc
_refine_ls_wR_factor_gt 0.0983
_refine_ls_wR_factor_ref 0.1066
_reflns_Friedel_coverage 0.000
_reflns_number_gt 3138
_reflns_number_total 3824
_reflns_threshold_expression 'I > 2\s(I)'
_cod_data_source_file jo0c01134_si_001.cif
_cod_data_source_block 170832LT_0m
_cod_depositor_comments
;
The following automatic conversions were performed:

data item '_exptl_crystal_density_meas' value 'not measured' was
changed to '?' -- the value is perceived as not measured.

Automatic conversion script
Id: cif_fix_values 7556 2019-12-06 15:28:31Z antanas 
;
_cod_database_code 4038588
_shelx_space_group_comment
;
The symmetry employed for this shelxl refinement is uniquely defined
by the following loop, which should always be used as a source of
symmetry information in preference to the above space-group names.
They are only intended as comments.
;
_shelxl_version_number 2014/6

loop_
_space_group_symop_operation_xyz
'x, y, z'
'-x, -y, -z'

loop_
_atom_site_label
_atom_site_type_symbol
_atom_site_fract_x
_atom_site_fract_y
_atom_site_fract_z
_atom_site_U_iso_or_equiv
_atom_site_adp_type
_atom_site_occupancy
_atom_site_site_symmetry_order
_atom_site_calc_flag
_atom_site_refinement_flags_posn
_atom_site_refinement_flags_adp
_atom_site_refinement_flags_occupancy
_atom_site_disorder_assembly
_atom_site_disorder_group
O1 O 0.30103(15) -0.50588(11) 0.64095(14) 0.0369(3) Uani 1 1 d . . . . .
O2 O 0.20564(16) 0.43972(11) 0.32911(12) 0.0358(3) Uani 1 1 d . . . . .
O3 O 0.27165(18) 0.28789(12) 0.17097(12) 0.0427(4) Uani 1 1 d . . . . .
O5 O 0.17068(14) 0.02420(11) 0.82240(11) 0.0307(3) Uani 1 1 d . . . . .
N1 N 0.25249(14) 0.08918(12) 0.39511(12) 0.0173(3) Uani 1 1 d . . . . .
C1 C 0.4031(2) -0.56488(18) 0.7060(2) 0.0411(5) Uani 1 1 d . . . . .
H1 H 0.5097 -0.5501 0.6491 0.062 Uiso 1 1 calc R U . . .
H8 H 0.4001 -0.6592 0.7179 0.062 Uiso 1 1 calc R U . . .
H9 H 0.3695 -0.5258 0.7957 0.062 Uiso 1 1 calc R U . . .
C2 C 0.29433(18) -0.37514(14) 0.61184(16) 0.0237(3) Uani 1 1 d . . . . .
C3 C 0.38530(18) -0.29632(15) 0.63467(17) 0.0252(3) Uani 1 1 d . . . . .
H12 H 0.4596 -0.3330 0.6721 0.030 Uiso 1 1 calc R U . . .
C4 C 0.36681(18) -0.16384(15) 0.60248(16) 0.0230(3) Uani 1 1 d . . . . .
H13 H 0.4291 -0.1101 0.6184 0.028 Uiso 1 1 calc R U . . .
C5 C 0.25898(16) -0.10773(14) 0.54738(14) 0.0177(3) Uani 1 1 d . . . . .
C6 C 0.23621(16) 0.03482(14) 0.52144(14) 0.0169(3) Uani 1 1 d . . . . .
C7 C 0.29163(17) 0.01259(14) 0.27554(14) 0.0183(3) Uani 1 1 d . . . . .
C8 C 0.18217(19) 0.01482(15) 0.21960(15) 0.0230(3) Uani 1 1 d . . . . .
H7 H 0.0831 0.0681 0.2577 0.028 Uiso 1 1 calc R U . . .
C9 C 0.2186(2) -0.06138(16) 0.10758(16) 0.0274(4) Uani 1 1 d . . . . .
H6 H 0.1446 -0.0598 0.0679 0.033 Uiso 1 1 calc R U . . .
C10 C 0.3622(2) -0.13976(16) 0.05321(16) 0.0309(4) Uani 1 1 d . . . . .
H2 H 0.3866 -0.1921 -0.0236 0.037 Uiso 1 1 calc R U . . .
C11 C 0.2119(3) 0.54009(17) 0.22465(19) 0.0433(5) Uani 1 1 d . . . . .
H15 H 0.3122 0.5233 0.1466 0.065 Uiso 1 1 calc R U . . .
H16 H 0.2005 0.6259 0.2621 0.065 Uiso 1 1 calc R U . . .
H3 H 0.1271 0.5390 0.1945 0.065 Uiso 1 1 calc R U . . .
C12 C 0.23706(18) 0.31562(15) 0.28753(15) 0.0218(3) Uani 1 1 d . . . . .
C13 C 0.22356(17) 0.22503(14) 0.40396(15) 0.0183(3) Uani 1 1 d . . . . .
C14 C 0.4705(2) -0.14232(17) 0.11019(17) 0.0314(4) Uani 1 1 d . . . . .
H4 H 0.5688 -0.1969 0.0729 0.038 Uiso 1 1 calc R U . . .
C15 C 0.43597(18) -0.06525(16) 0.22180(16) 0.0253(3) Uani 1 1 d . . . . .
H5 H 0.5105 -0.0660 0.2607 0.030 Uiso 1 1 calc R U . . .
C16 C 0.18727(17) -0.32100(15) 0.55471(15) 0.0219(3) Uani 1 1 d . . . . .
H11 H 0.1260 -0.3752 0.5380 0.026 Uiso 1 1 calc R U . . .
C17 C 0.17021(17) -0.18885(14) 0.52245(15) 0.0193(3) Uani 1 1 d . . . . .
H10 H 0.0976 -0.1527 0.4830 0.023 Uiso 1 1 calc R U . . .
C18 C 0.19573(17) 0.13791(14) 0.61139(15) 0.0189(3) Uani 1 1 d . . . . .
C19 C 0.18836(17) 0.25570(14) 0.53674(15) 0.0203(3) Uani 1 1 d . . . . .
H14 H 0.1634 0.3414 0.5719 0.024 Uiso 1 1 calc R U . . .
C20 C 0.15972(18) 0.12502(15) 0.75927(16) 0.0225(3) Uani 1 1 d . . . . .
O4 O 0.1316(11) 0.2512(11) 0.8087(8) 0.0245(14) Uani 0.483(5) 1 d D U P A 1
C21 C 0.1181(6) 0.2595(5) 0.9487(5) 0.0257(10) Uani 0.483(5) 1 d D U P A 1
H21A H 0.1608 0.3375 0.9563 0.031 Uiso 0.483(5) 1 calc R U P A 1
H21B H 0.1811 0.1812 0.9710 0.031 Uiso 0.483(5) 1 calc R U P A 1
C22 C -0.0468(5) 0.2686(4) 1.0493(4) 0.0312(11) Uani 0.483(5) 1 d D U P A 1
H22A H -0.1137 0.3331 1.0162 0.047 Uiso 0.483(5) 1 calc R U P A 1
H22B H -0.0546 0.2957 1.1378 0.047 Uiso 0.483(5) 1 calc R U P A 1
H22C H -0.0805 0.1829 1.0600 0.047 Uiso 0.483(5) 1 calc R U P A 1
O4' O 0.0947(10) 0.2354(10) 0.8257(7) 0.0246(13) Uani 0.517(5) 1 d D U P A 2
C21' C 0.0581(6) 0.2315(4) 0.9724(4) 0.0234(9) Uani 0.517(5) 1 d D U P A 2
H21C H 0.1541 0.2021 0.9897 0.028 Uiso 0.517(5) 1 calc R U P A 2
H21D H -0.0161 0.1695 1.0195 0.028 Uiso 0.517(5) 1 calc R U P A 2
C22' C -0.0132(5) 0.3674(4) 1.0250(4) 0.0442(12) Uani 0.517(5) 1 d D U P A 2
H22D H 0.0568 0.4292 0.9715 0.066 Uiso 0.517(5) 1 calc R U P A 2
H22E H -0.0291 0.3697 1.1214 0.066 Uiso 0.517(5) 1 calc R U P A 2
H22F H -0.1137 0.3918 1.0162 0.066 Uiso 0.517(5) 1 calc R U P A 2

loop_
_atom_site_aniso_label
_atom_site_aniso_U_11
_atom_site_aniso_U_22
_atom_site_aniso_U_33
_atom_site_aniso_U_23
_atom_site_aniso_U_13
_atom_site_aniso_U_12
O1 0.0456(8) 0.0201(6) 0.0483(8) 0.0039(5) -0.0236(6) -0.0035(5)
O2 0.0677(9) 0.0189(6) 0.0241(6) 0.0025(5) -0.0225(6) -0.0052(6)
O3 0.0749(10) 0.0283(7) 0.0190(6) -0.0017(5) -0.0148(6) -0.0018(6)
O5 0.0452(7) 0.0278(6) 0.0198(6) 0.0004(5) -0.0156(5) -0.0007(5)
N1 0.0177(6) 0.0199(6) 0.0149(6) -0.0020(5) -0.0066(5) -0.0033(5)
C1 0.0518(12) 0.0255(9) 0.0443(11) 0.0046(8) -0.0216(9) 0.0022(8)
C2 0.0254(8) 0.0174(7) 0.0237(8) -0.0013(6) -0.0053(6) -0.0020(6)
C3 0.0214(8) 0.0258(8) 0.0294(9) 0.0020(7) -0.0123(7) -0.0016(6)
C4 0.0209(8) 0.0241(8) 0.0260(8) -0.0002(6) -0.0099(6) -0.0067(6)
C5 0.0167(7) 0.0191(7) 0.0151(7) -0.0019(5) -0.0036(6) -0.0031(5)
C6 0.0145(7) 0.0210(7) 0.0166(7) -0.0004(6) -0.0068(6) -0.0049(5)
C7 0.0208(7) 0.0195(7) 0.0138(7) -0.0009(6) -0.0045(6) -0.0066(6)
C8 0.0239(8) 0.0274(8) 0.0187(7) 0.0006(6) -0.0087(6) -0.0065(6)
C9 0.0357(9) 0.0330(9) 0.0194(8) 0.0015(7) -0.0139(7) -0.0132(7)
C10 0.0455(11) 0.0276(9) 0.0184(8) -0.0045(7) -0.0082(7) -0.0111(8)
C11 0.0779(15) 0.0230(9) 0.0305(10) 0.0071(7) -0.0258(10) -0.0041(9)
C12 0.0242(8) 0.0222(8) 0.0197(8) -0.0012(6) -0.0094(6) -0.0027(6)
C13 0.0181(7) 0.0191(7) 0.0191(7) -0.0011(6) -0.0086(6) -0.0035(6)
C14 0.0305(9) 0.0296(9) 0.0258(9) -0.0082(7) -0.0029(7) 0.0000(7)
C15 0.0218(8) 0.0290(8) 0.0242(8) -0.0041(6) -0.0078(6) -0.0035(6)
C16 0.0209(8) 0.0211(8) 0.0233(8) -0.0048(6) -0.0065(6) -0.0051(6)
C17 0.0180(7) 0.0220(7) 0.0173(7) -0.0032(6) -0.0060(6) -0.0024(6)
C18 0.0206(8) 0.0214(7) 0.0171(7) -0.0019(6) -0.0089(6) -0.0046(6)
C19 0.0236(8) 0.0197(7) 0.0197(7) -0.0029(6) -0.0100(6) -0.0033(6)
C20 0.0246(8) 0.0247(8) 0.0202(8) -0.0030(6) -0.0113(6) -0.0015(6)
O4 0.039(4) 0.022(3) 0.013(2) -0.0032(17) -0.010(2) -0.005(2)
C21 0.035(3) 0.027(2) 0.017(2) -0.0039(16) -0.0105(19) -0.0064(18)
C22 0.037(2) 0.032(2) 0.0241(19) -0.0025(16) -0.0104(17) -0.0083(16)
O4' 0.037(3) 0.021(2) 0.0157(19) -0.0006(16) -0.0095(19) -0.006(2)
C21' 0.029(2) 0.030(2) 0.0117(18) -0.0006(15) -0.0065(19) -0.0096(16)
C22' 0.067(3) 0.040(2) 0.0221(18) -0.0079(15) -0.0160(18) 0.0023(19)

loop_
_atom_type_symbol
_atom_type_description
_atom_type_scat_dispersion_real
_atom_type_scat_dispersion_imag
_atom_type_scat_source
C C 0.0033 0.0016 'International Tables Vol C Tables 4.2.6.8 and 6.1.1.4'
H H 0.0000 0.0000 'International Tables Vol C Tables 4.2.6.8 and 6.1.1.4'
N N 0.0061 0.0033 'International Tables Vol C Tables 4.2.6.8 and 6.1.1.4'
O O 0.0106 0.0060 'International Tables Vol C Tables 4.2.6.8 and 6.1.1.4'

loop_
_geom_angle_atom_site_label_1
_geom_angle_atom_site_label_2
_geom_angle_atom_site_label_3
_geom_angle
_geom_angle_site_symmetry_1
_geom_angle_site_symmetry_3
_geom_angle_publ_flag
C2 O1 C1 117.67(14) . . ?
C12 O2 C11 115.76(13) . . ?
C6 N1 C13 109.09(11) . . ?
C6 N1 C7 123.44(12) . . ?
C13 N1 C7 127.46(12) . . ?
O1 C1 H1 109.5 . . ?
O1 C1 H8 109.5 . . ?
H1 C1 H8 109.5 . . ?
O1 C1 H9 109.5 . . ?
H1 C1 H9 109.5 . . ?
H8 C1 H9 109.5 . . ?
O1 C2 C3 124.61(15) . . ?
O1 C2 C16 115.46(14) . . ?
C3 C2 C16 119.94(14) . . ?
C4 C3 C2 119.47(15) . . ?
C4 C3 H12 120.3 . . ?
C2 C3 H12 120.3 . . ?
C3 C4 C5 121.41(14) . . ?
C3 C4 H13 119.3 . . ?
C5 C4 H13 119.3 . . ?
C4 C5 C17 118.49(14) . . ?
C4 C5 C6 119.96(13) . . ?
C17 C5 C6 121.52(13) . . ?
N1 C6 C18 107.32(12) . . ?
N1 C6 C5 122.91(12) . . ?
C18 C6 C5 129.77(13) . . ?
C15 C7 C8 121.02(14) . . ?
C15 C7 N1 119.42(13) . . ?
C8 C7 N1 119.53(13) . . ?
C9 C8 C7 119.33(15) . . ?
C9 C8 H7 120.3 . . ?
C7 C8 H7 120.3 . . ?
C10 C9 C8 120.18(15) . . ?
C10 C9 H6 119.9 . . ?
C8 C9 H6 119.9 . . ?
C9 C10 C14 120.21(15) . . ?
C9 C10 H2 119.9 . . ?
C14 C10 H2 119.9 . . ?
O2 C11 H15 109.5 . . ?
O2 C11 H16 109.5 . . ?
H15 C11 H16 109.5 . . ?
O2 C11 H3 109.5 . . ?
H15 C11 H3 109.5 . . ?
H16 C11 H3 109.5 . . ?
O3 C12 O2 123.00(14) . . ?
O3 C12 C13 127.22(14) . . ?
O2 C12 C13 109.78(13) . . ?
C19 C13 N1 107.95(12) . . ?
C19 C13 C12 127.63(13) . . ?
N1 C13 C12 124.36(13) . . ?
C10 C14 C15 120.17(16) . . ?
C10 C14 H4 119.9 . . ?
C15 C14 H4 119.9 . . ?
C7 C15 C14 119.09(15) . . ?
C7 C15 H5 120.5 . . ?
C14 C15 H5 120.5 . . ?
C17 C16 C2 120.13(14) . . ?
C17 C16 H11 119.9 . . ?
C2 C16 H11 119.9 . . ?
C16 C17 C5 120.55(14) . . ?
C16 C17 H10 119.7 . . ?
C5 C17 H10 119.7 . . ?
C6 C18 C19 107.74(13) . . ?
C6 C18 C20 126.03(13) . . ?
C19 C18 C20 126.16(13) . . ?
C13 C19 C18 107.89(13) . . ?
C13 C19 H14 126.1 . . ?
C18 C19 H14 126.1 . . ?
O5 C20 O4' 119.6(4) . . ?
O5 C20 O4 126.0(4) . . ?
O5 C20 C18 126.10(14) . . ?
O4' C20 C18 113.9(4) . . ?
O4 C20 C18 107.3(4) . . ?
C20 O4 C21 116.1(7) . . ?
O4 C21 C22 112.0(5) . . ?
O4 C21 H21A 109.2 . . ?
C22 C21 H21A 109.2 . . ?
O4 C21 H21B 109.2 . . ?
C22 C21 H21B 109.2 . . ?
H21A C21 H21B 107.9 . . ?
C21 C22 H22A 109.5 . . ?
C21 C22 H22B 109.5 . . ?
H22A C22 H22B 109.5 . . ?
C21 C22 H22C 109.5 . . ?
H22A C22 H22C 109.5 . . ?
H22B C22 H22C 109.5 . . ?
C20 O4' C21' 117.4(7) . . ?
O4' C21' C22' 107.7(5) . . ?
O4' C21' H21C 110.2 . . ?
C22' C21' H21C 110.2 . . ?
O4' C21' H21D 110.2 . . ?
C22' C21' H21D 110.2 . . ?
H21C C21' H21D 108.5 . . ?
C21' C22' H22D 109.5 . . ?
C21' C22' H22E 109.5 . . ?
H22D C22' H22E 109.5 . . ?
C21' C22' H22F 109.5 . . ?
H22D C22' H22F 109.5 . . ?
H22E C22' H22F 109.5 . . ?

loop_
_geom_bond_atom_site_label_1
_geom_bond_atom_site_label_2
_geom_bond_distance
_geom_bond_site_symmetry_2
_geom_bond_publ_flag
O1 C2 1.3608(18) . ?
O1 C1 1.429(2) . ?
O2 C12 1.3434(19) . ?
O2 C11 1.446(2) . ?
O3 C12 1.2001(19) . ?
O5 C20 1.2042(19) . ?
N1 C6 1.3733(18) . ?
N1 C13 1.3920(18) . ?
N1 C7 1.4471(18) . ?
C1 H1 0.9800 . ?
C1 H8 0.9800 . ?
C1 H9 0.9800 . ?
C2 C3 1.388(2) . ?
C2 C16 1.395(2) . ?
C3 C4 1.385(2) . ?
C3 H12 0.9500 . ?
C4 C5 1.391(2) . ?
C4 H13 0.9500 . ?
C5 C17 1.400(2) . ?
C5 C6 1.474(2) . ?
C6 C18 1.399(2) . ?
C7 C15 1.383(2) . ?
C7 C8 1.385(2) . ?
C8 C9 1.384(2) . ?
C8 H7 0.9500 . ?
C9 C10 1.381(3) . ?
C9 H6 0.9500 . ?
C10 C14 1.382(3) . ?
C10 H2 0.9500 . ?
C11 H15 0.9800 . ?
C11 H16 0.9800 . ?
C11 H3 0.9800 . ?
C12 C13 1.466(2) . ?
C13 C19 1.372(2) . ?
C14 C15 1.389(2) . ?
C14 H4 0.9500 . ?
C15 H5 0.9500 . ?
C16 C17 1.381(2) . ?
C16 H11 0.9500 . ?
C17 H10 0.9500 . ?
C18 C19 1.405(2) . ?
C18 C20 1.473(2) . ?
C19 H14 0.9500 . ?
C20 O4' 1.318(10) . ?
C20 O4 1.397(11) . ?
O4 C21 1.456(8) . ?
C21 C22 1.492(6) . ?
C21 H21A 0.9900 . ?
C21 H21B 0.9900 . ?
C22 H22A 0.9800 . ?
C22 H22B 0.9800 . ?
C22 H22C 0.9800 . ?
O4' C21' 1.459(8) . ?
C21' C22' 1.503(6) . ?
C21' H21C 0.9900 . ?
C21' H21D 0.9900 . ?
C22' H22D 0.9800 . ?
C22' H22E 0.9800 . ?
C22' H22F 0.9800 . ?
